data_4512892
loop_
_publ_author_name
'Yang, Jin-Xia'
'Qin, Ye-Yan'
'Cheng, Jian-Kai'
'Zhang, Xin'
'Yao, Yuan-Gen'

_publ_section_title
;
 Construction of a Series of Zn(II) Compounds with Different Entangle
 Motifs by Varying Flexible Aliphatic Dicarboxylic Acids
;
_journal_issue 5
_journal_name_full 'Crystal Growth &amp; Design'
_journal_page_first 2223
_journal_paper_doi 10.1021/cg501879w
_journal_volume 15
_journal_year 2015
_chemical_formula_moiety 'C22 H26 N4 O4 Zn, 3(O)'
_chemical_formula_sum 'C22 H26 N4 O7 Zn'
_chemical_formula_weight 523.86
_chemical_name_systematic
; 
 ? 
;
_space_group_IT_number 14
_symmetry_cell_setting monoclinic
_symmetry_space_group_name_Hall '-P 2yn'
_symmetry_space_group_name_H-M 'P 1 21/n 1'
_atom_sites_solution_hydrogens geom
_atom_sites_solution_primary direct
_atom_sites_solution_secondary difmap
_audit_creation_method SHELXL-97
_cell_angle_alpha 90.00
_cell_angle_beta 94.999(12)
_cell_angle_gamma 90.00
_cell_formula_units_Z 4
_cell_length_a 7.9583(13)
_cell_length_b 15.7360(16)
_cell_length_c 20.212(2)
_cell_measurement_reflns_used 2087
_cell_measurement_temperature 293(2)
_cell_measurement_theta_max 22.2510
_cell_measurement_theta_min 2.8750
_cell_volume 2521.6(5)
_computing_cell_refinement 'Bruker FRAMBO'
_computing_data_collection 'Bruker FRAMBO'
_computing_data_reduction 'Bruker SAINT'
_computing_molecular_graphics 'Bruker SHELXTL'
_computing_publication_material 'Bruker SHELXTL'
_computing_structure_refinement 'SHELXL-97 (Sheldrick, 1997)'
_computing_structure_solution 'SHELXS-97 (Sheldrick, 1990)'
_diffrn_ambient_temperature 293(2)
_diffrn_measured_fraction_theta_full 1.000
_diffrn_measured_fraction_theta_max 1.000
_diffrn_measurement_device_type 'multiwire proportional'
_diffrn_measurement_method 'phi and omega scans'
_diffrn_radiation_monochromator graphite
_diffrn_radiation_source 'fine-focus sealed tube'
_diffrn_radiation_type MoK\a
_diffrn_radiation_wavelength 0.71073
_diffrn_reflns_av_R_equivalents 0.0340
_diffrn_reflns_av_sigmaI/netI 0.0568
_diffrn_reflns_limit_h_max 9
_diffrn_reflns_limit_h_min -9
_diffrn_reflns_limit_k_max 17
_diffrn_reflns_limit_k_min -18
_diffrn_reflns_limit_l_max 22
_diffrn_reflns_limit_l_min -24
_diffrn_reflns_number 9552
_diffrn_reflns_theta_full 25.00
_diffrn_reflns_theta_max 25.00
_diffrn_reflns_theta_min 2.40
_diffrn_standards_decay_% none
_diffrn_standards_interval_count 0
_diffrn_standards_interval_time none
_diffrn_standards_number none
_exptl_absorpt_coefficient_mu 1.021
_exptl_absorpt_correction_T_max 1.00000
_exptl_absorpt_correction_T_min 0.76396
_exptl_absorpt_correction_type multi-scan
_exptl_absorpt_process_details crystalclear
_exptl_crystal_colour colorless
_exptl_crystal_density_diffrn 1.380
_exptl_crystal_density_method 'not measured'
_exptl_crystal_description block
_exptl_crystal_F_000 1088.0
_exptl_crystal_size_max 0.2
_exptl_crystal_size_mid 0.2
_exptl_crystal_size_min 0.2
_refine_diff_density_max 1.018
_refine_diff_density_min -0.980
_refine_diff_density_rms 0.078
_refine_ls_extinction_method none
_refine_ls_goodness_of_fit_ref 1.039
_refine_ls_hydrogen_treatment mixed
_refine_ls_matrix_type full
_refine_ls_number_parameters 307
_refine_ls_number_reflns 4439
_refine_ls_number_restraints 1
_refine_ls_restrained_S_all 1.041
_refine_ls_R_factor_all 0.1137
_refine_ls_R_factor_gt 0.0767
_refine_ls_shift/su_max 0.001
_refine_ls_shift/su_mean 0.000
_refine_ls_structure_factor_coef Fsqd
_refine_ls_weighting_details 'calc w=1/[\s^2^(Fo^2^)+(0.1062P)^2^+4.2049P] where P=(Fo^2^+2Fc^2^)/3'
_refine_ls_weighting_scheme calc
_refine_ls_wR_factor_gt 0.1963
_refine_ls_wR_factor_ref 0.2264
_reflns_number_gt 2935
_reflns_number_total 4439
_reflns_threshold_expression >2sigma(I)
_cod_data_source_file cg501879w_si_002.cif
_cod_data_source_block Compound-6
_cod_depositor_comments
;
The following automatic conversions were performed:

'_symmetry_cell_setting' value 'Monoclinic' changed to 'monoclinic'
according to
/usr/data/users/saulius/crontab/automatic-downloads/rss-feeds/ACS/lib/dictionaries/cif_core.dic
dictionary named 'cif_core.dic' version 2.4.2 from 2011-04-26.

Automatic conversion script
Id: cif_fix_values 3143 2015-03-26 13:38:13Z robertas 

 Adding full bibliography for 4512887--4512892.cif.
;
_cod_original_cell_volume 2521.6(6)
_cod_original_sg_symbol_H-M P2(1)/n
_cod_database_code 4512892

loop_
_symmetry_equiv_pos_as_xyz
'x, y, z'
'-x+1/2, y+1/2, -z+1/2'
'-x, -y, -z'
'x-1/2, -y-1/2, z-1/2'

loop_
_atom_site_label
_atom_site_type_symbol
_atom_site_fract_x
_atom_site_fract_y
_atom_site_fract_z
_atom_site_U_iso_or_equiv
_atom_site_adp_type
_atom_site_occupancy
_atom_site_symmetry_multiplicity
_atom_site_calc_flag
_atom_site_refinement_flags
Zn1 Zn -0.13860(9) 0.67257(4) 0.73243(3) 0.0581(3) Uani 1 1 d .
C1 C -0.2045(8) 0.7122(4) 0.5863(3) 0.0666(17) Uani 1 1 d .
H1A H -0.1105 0.6818 0.5754 0.080 Uiso 1 1 calc R
C2 C -0.3141(9) 0.7513(4) 0.5425(3) 0.0685(18) Uani 1 1 d .
H2A H -0.3103 0.7538 0.4967 0.082 Uiso 1 1 calc R
C3 C -0.3883(8) 0.7687(4) 0.6422(3) 0.0648(17) Uani 1 1 d .
H3A H -0.4484 0.7861 0.6772 0.078 Uiso 1 1 calc R
C4 C -0.5806(9) 0.8350(4) 0.5531(4) 0.081(2) Uani 1 1 d .
H4A H -0.6534 0.8432 0.5886 0.098 Uiso 1 1 calc R
H4B H -0.6428 0.8023 0.5184 0.098 Uiso 1 1 calc R
C5 C -0.5368(7) 0.9207(4) 0.5255(3) 0.0582(15) Uani 1 1 d .
C6 C -0.4703(8) 0.9841(5) 0.5658(3) 0.0678(18) Uani 1 1 d .
H6A H -0.4497 0.9739 0.6111 0.081 Uiso 1 1 calc R
C7 C -0.5670(8) 0.9376(4) 0.4589(3) 0.0686(18) Uani 1 1 d .
H7A H -0.6130 0.8957 0.4303 0.082 Uiso 1 1 calc R
C8 C -0.2775(9) 0.4982(4) 0.7627(3) 0.0647(17) Uani 1 1 d .
H8A H -0.1990 0.4690 0.7400 0.078 Uiso 1 1 calc R
C9 C -0.4018(8) 0.4623(4) 0.7936(3) 0.0654(17) Uani 1 1 d .
H9A H -0.4252 0.4045 0.7964 0.078 Uiso 1 1 calc R
C10 C -0.4123(8) 0.5985(4) 0.8054(3) 0.0572(15) Uani 1 1 d .
H10A H -0.4463 0.6520 0.8184 0.069 Uiso 1 1 calc R
C11 C -0.6283(7) 0.5192(5) 0.8627(3) 0.0651(17) Uani 1 1 d .
H11A H -0.6971 0.4704 0.8488 0.078 Uiso 1 1 calc R
H11B H -0.6985 0.5695 0.8576 0.078 Uiso 1 1 calc R
C12 C -0.5631(7) 0.5092(4) 0.9345(3) 0.0582(16) Uani 1 1 d .
C13 C -0.5589(8) 0.5772(5) 0.9759(3) 0.0655(17) Uani 1 1 d .
H13A H -0.5995 0.6295 0.9602 0.079 Uiso 1 1 calc R
C14 C -0.5057(8) 0.4309(4) 0.9586(3) 0.0669(17) Uani 1 1 d .
H14A H -0.5106 0.3838 0.9307 0.080 Uiso 1 1 calc R
C15 C 0.1236(17) 0.5979(7) 0.6859(5) 0.115(4) Uani 1 1 d .
C16 C 0.2956(10) 0.5716(7) 0.6622(4) 0.106(3) Uani 1 1 d .
H16A H 0.3671 0.6216 0.6636 0.128 Uiso 1 1 calc R
H16B H 0.3476 0.5314 0.6940 0.128 Uiso 1 1 calc R
C17 C 0.2959(17) 0.5352(8) 0.5982(5) 0.153(5) Uani 1 1 d .
H17A H 0.2213 0.4864 0.5960 0.184 Uiso 1 1 calc R
H17B H 0.4088 0.5146 0.5929 0.184 Uiso 1 1 calc R
C18 C 0.2444(17) 0.5918(10) 0.5419(5) 0.175(6) Uani 1 1 d .
H18A H 0.1224 0.5958 0.5386 0.210 Uiso 1 1 calc R
H18B H 0.2881 0.6480 0.5530 0.210 Uiso 1 1 calc R
C19 C 0.290(2) 0.5721(10) 0.4826(5) 0.201(8) Uani 1 1 d .
H19A H 0.2484 0.5152 0.4722 0.241 Uiso 1 1 calc R
H19B H 0.4120 0.5692 0.4860 0.241 Uiso 1 1 calc R
C20 C 0.2367(19) 0.6269(11) 0.4249(5) 0.201(8) Uani 1 1 d .
H20A H 0.1464 0.5980 0.3985 0.241 Uiso 1 1 calc R
H20B H 0.1897 0.6787 0.4416 0.241 Uiso 1 1 calc R
C21 C 0.3552(18) 0.6491(7) 0.3839(6) 0.154(5) Uani 1 1 d .
H21A H 0.3995 0.5969 0.3667 0.185 Uiso 1 1 calc R
H21B H 0.4470 0.6757 0.4111 0.185 Uiso 1 1 calc R
C22 C 0.312(2) 0.7058(6) 0.3264(5) 0.122(5) Uani 1 1 d .
O1W O 0.2327(12) 0.8236(5) 0.6979(5) 0.183(4) Uani 1 1 d .
O1 O 0.0985(14) 0.6586(8) 0.7070(5) 0.211(6) Uani 1 1 d .
O2 O 0.0162(13) 0.5440(8) 0.6722(6) 0.193(5) Uani 1 1 d .
O2W O 0.2562(11) 0.7425(4) 0.8755(3) 0.141(3) Uani 1 1 d .
O3 O 0.4277(10) 0.7515(4) 0.3069(3) 0.110(2) Uani 1 1 d .
O3W O -0.1052(11) 0.6272(6) 0.3063(7) 0.236(6) Uani 1 1 d D
O4 O 0.1720(11) 0.7080(4) 0.2984(4) 0.118(3) Uani 1 1 d D
N1 N -0.2503(6) 0.7234(3) 0.6490(2) 0.0565(12) Uani 1 1 d .
N2 N -0.4317(6) 0.7866(3) 0.5786(3) 0.0631(14) Uani 1 1 d .
N3 N -0.2839(6) 0.5847(3) 0.7698(2) 0.0553(12) Uani 1 1 d .
N4 N -0.4866(6) 0.5267(3) 0.8201(2) 0.0579(13) Uani 1 1 d .

loop_
_atom_site_aniso_label
_atom_site_aniso_U_11
_atom_site_aniso_U_22
_atom_site_aniso_U_33
_atom_site_aniso_U_23
_atom_site_aniso_U_13
_atom_site_aniso_U_12
Zn1 0.0692(5) 0.0573(5) 0.0487(4) 0.0089(3) 0.0103(3) -0.0006(3)
C1 0.073(4) 0.075(4) 0.053(4) 0.012(3) 0.014(3) 0.020(4)
C2 0.075(4) 0.084(5) 0.046(4) 0.006(3) 0.006(3) 0.007(4)
C3 0.072(4) 0.067(4) 0.059(4) 0.018(3) 0.023(3) 0.013(3)
C4 0.057(4) 0.084(5) 0.103(6) 0.039(4) 0.003(4) 0.006(4)
C5 0.045(3) 0.064(4) 0.065(4) 0.018(3) 0.003(3) 0.012(3)
C6 0.067(4) 0.089(5) 0.045(3) 0.013(4) -0.003(3) 0.014(4)
C7 0.071(4) 0.069(4) 0.063(4) -0.001(3) -0.007(3) 0.006(3)
C8 0.073(4) 0.059(4) 0.066(4) 0.005(3) 0.028(3) 0.009(3)
C9 0.077(4) 0.056(4) 0.066(4) 0.003(3) 0.021(3) 0.002(3)
C10 0.066(4) 0.063(4) 0.044(3) 0.006(3) 0.009(3) 0.007(3)
C11 0.050(3) 0.095(5) 0.052(4) 0.015(3) 0.010(3) 0.001(3)
C12 0.048(3) 0.077(4) 0.051(3) 0.016(3) 0.018(3) -0.003(3)
C13 0.062(4) 0.076(4) 0.060(4) 0.016(4) 0.018(3) 0.006(3)
C14 0.074(4) 0.073(4) 0.056(4) 0.004(3) 0.016(3) -0.003(3)
C15 0.167(12) 0.086(6) 0.078(6) -0.005(5) -0.061(7) 0.029(7)
C16 0.063(5) 0.152(8) 0.106(7) 0.021(6) 0.023(4) 0.034(5)
C17 0.228(14) 0.164(10) 0.078(6) 0.043(7) 0.068(7) 0.099(10)
C18 0.192(12) 0.238(15) 0.104(8) 0.076(9) 0.062(8) 0.106(11)
C19 0.267(17) 0.257(16) 0.091(8) 0.079(9) 0.082(9) 0.138(14)
C20 0.227(15) 0.299(18) 0.085(8) 0.105(10) 0.062(9) 0.115(14)
C21 0.236(15) 0.119(8) 0.108(9) 0.058(7) 0.022(9) 0.012(9)
C22 0.248(17) 0.061(5) 0.059(6) 0.003(5) 0.025(7) 0.035(8)
O1W 0.193(9) 0.179(8) 0.192(9) 0.091(7) 0.109(7) 0.073(6)
O1 0.215(10) 0.227(11) 0.174(9) -0.102(8) -0.079(7) 0.129(9)
O2 0.142(8) 0.225(11) 0.225(11) 0.070(9) 0.088(7) 0.032(7)
O2W 0.215(8) 0.115(5) 0.085(4) 0.015(4) -0.030(5) -0.001(5)
O3 0.183(7) 0.079(4) 0.068(4) 0.019(3) 0.021(4) 0.021(4)
O3W 0.161(8) 0.169(9) 0.387(18) 0.073(10) 0.077(10) 0.011(7)
O4 0.203(8) 0.072(4) 0.080(4) 0.017(3) 0.013(4) -0.002(5)
N1 0.065(3) 0.053(3) 0.053(3) 0.014(2) 0.013(2) 0.006(3)
N2 0.055(3) 0.057(3) 0.077(4) 0.021(3) 0.009(3) 0.007(2)
N3 0.055(3) 0.062(3) 0.050(3) 0.008(2) 0.016(2) 0.001(2)
N4 0.059(3) 0.073(3) 0.044(3) 0.014(2) 0.012(2) -0.004(3)

loop_
_atom_type_symbol
_atom_type_description
_atom_type_scat_dispersion_real
_atom_type_scat_dispersion_imag
_atom_type_scat_source
C C 0.0033 0.0016 'International Tables Vol C Tables 4.2.6.8 and 6.1.1.4'
H H 0.0000 0.0000 'International Tables Vol C Tables 4.2.6.8 and 6.1.1.4'
N N 0.0061 0.0033 'International Tables Vol C Tables 4.2.6.8 and 6.1.1.4'
O O 0.0106 0.0060 'International Tables Vol C Tables 4.2.6.8 and 6.1.1.4'
Zn Zn 0.2839 1.4301 'International Tables Vol C Tables 4.2.6.8 and 6.1.1.4'

loop_
_geom_angle_atom_site_label_1
_geom_angle_atom_site_label_2
_geom_angle_atom_site_label_3
_geom_angle
_geom_angle_site_symmetry_1
_geom_angle_site_symmetry_3
O3 Zn1 N3 105.0(2) 4_576 .
O3 Zn1 N1 118.3(2) 4_576 .
N3 Zn1 N1 111.5(2) . .
O3 Zn1 O1 93.8(4) 4_576 .
N3 Zn1 O1 127.6(4) . .
N1 Zn1 O1 100.7(3) . .
C2 C1 N1 110.1(6) . .
C2 C1 H1A 124.9 . .
N1 C1 H1A 124.9 . .
C1 C2 N2 105.9(6) . .
C1 C2 H2A 127.0 . .
N2 C2 H2A 127.0 . .
N1 C3 N2 111.2(6) . .
N1 C3 H3A 124.4 . .
N2 C3 H3A 124.4 . .
N2 C4 C5 112.8(5) . .
N2 C4 H4A 109.0 . .
C5 C4 H4A 109.0 . .
N2 C4 H4B 109.0 . .
C5 C4 H4B 109.0 . .
H4A C4 H4B 107.8 . .
C6 C5 C7 118.0(6) . .
C6 C5 C4 121.5(6) . .
C7 C5 C4 120.5(7) . .
C5 C6 C7 121.7(6) . 3_476
C5 C6 H6A 119.1 . .
C7 C6 H6A 119.1 3_476 .
C6 C7 C5 120.3(6) 3_476 .
C6 C7 H7A 119.8 3_476 .
C5 C7 H7A 119.8 . .
C9 C8 N3 109.6(6) . .
C9 C8 H8A 125.2 . .
N3 C8 H8A 125.2 . .
C8 C9 N4 106.3(5) . .
C8 C9 H9A 126.8 . .
N4 C9 H9A 126.8 . .
N3 C10 N4 111.5(6) . .
N3 C10 H10A 124.3 . .
N4 C10 H10A 124.3 . .
N4 C11 C12 110.6(5) . .
N4 C11 H11A 109.5 . .
C12 C11 H11A 109.5 . .
N4 C11 H11B 109.5 . .
C12 C11 H11B 109.5 . .
H11A C11 H11B 108.1 . .
C13 C12 C14 119.6(6) . .
C13 C12 C11 120.0(6) . .
C14 C12 C11 120.4(6) . .
C12 C13 C14 120.3(6) . 3_467
C12 C13 H13A 119.9 . .
C14 C13 H13A 119.9 3_467 .
C13 C14 C12 120.1(6) 3_467 .
C13 C14 H14A 119.9 3_467 .
C12 C14 H14A 119.9 . .
O1 C15 O2 124.0(17) . .
O1 C15 C16 124.2(14) . .
O2 C15 C16 111.4(10) . .
C17 C16 C15 117.7(9) . .
C17 C16 H16A 107.9 . .
C15 C16 H16A 107.9 . .
C17 C16 H16B 107.9 . .
C15 C16 H16B 107.9 . .
H16A C16 H16B 107.2 . .
C16 C17 C18 116.0(10) . .
C16 C17 H17A 108.3 . .
C18 C17 H17A 108.3 . .
C16 C17 H17B 108.3 . .
C18 C17 H17B 108.3 . .
H17A C17 H17B 107.4 . .
C19 C18 C17 118.7(11) . .
C19 C18 H18A 107.6 . .
C17 C18 H18A 107.6 . .
C19 C18 H18B 107.6 . .
C17 C18 H18B 107.6 . .
H18A C18 H18B 107.1 . .
C18 C19 C20 119.8(12) . .
C18 C19 H19A 107.4 . .
C20 C19 H19A 107.4 . .
C18 C19 H19B 107.4 . .
C20 C19 H19B 107.4 . .
H19A C19 H19B 106.9 . .
C21 C20 C19 117.7(12) . .
C21 C20 H20A 107.9 . .
C19 C20 H20A 107.9 . .
C21 C20 H20B 107.9 . .
C19 C20 H20B 107.9 . .
H20A C20 H20B 107.2 . .
C20 C21 C22 120.6(13) . .
C20 C21 H21A 107.2 . .
C22 C21 H21A 107.2 . .
C20 C21 H21B 107.2 . .
C22 C21 H21B 107.2 . .
H21A C21 H21B 106.8 . .
O4 C22 O3 120.5(10) . .
O4 C22 C21 121.7(14) . .
O3 C22 C21 117.8(14) . .
C15 O1 Zn1 114.2(13) . .
C22 O3 Zn1 115.8(8) . 4_675
C3 N1 C1 105.3(5) . .
C3 N1 Zn1 127.8(4) . .
C1 N1 Zn1 126.7(4) . .
C3 N2 C2 107.4(5) . .
C3 N2 C4 125.8(6) . .
C2 N2 C4 126.8(6) . .
C10 N3 C8 105.0(5) . .
C10 N3 Zn1 126.6(4) . .
C8 N3 Zn1 128.4(4) . .
C10 N4 C9 107.6(5) . .
C10 N4 C11 125.3(6) . .
C9 N4 C11 126.9(5) . .

loop_
_geom_bond_atom_site_label_1
_geom_bond_atom_site_label_2
_geom_bond_distance
_geom_bond_site_symmetry_2
Zn1 O3 1.959(6) 4_576
Zn1 N3 1.994(5) .
Zn1 N1 2.004(5) .
Zn1 O1 2.010(12) .
C1 C2 1.337(8) .
C1 N1 1.360(7) .
C1 H1A 0.9300 .
C2 N2 1.355(8) .
C2 H2A 0.9300 .
C3 N1 1.306(7) .
C3 N2 1.331(8) .
C3 H3A 0.9300 .
C4 N2 1.464(8) .
C4 C5 1.512(9) .
C4 H4A 0.9700 .
C4 H4B 0.9700 .
C5 C6 1.364(9) .
C5 C7 1.374(8) .
C6 C7 1.372(9) 3_476
C6 H6A 0.9300 .
C7 C6 1.372(9) 3_476
C7 H7A 0.9300 .
C8 C9 1.341(9) .
C8 N3 1.369(7) .
C8 H8A 0.9300 .
C9 N4 1.353(8) .
C9 H9A 0.9300 .
C10 N3 1.317(7) .
C10 N4 1.321(7) .
C10 H10A 0.9300 .
C11 N4 1.482(7) .
C11 C12 1.506(8) .
C11 H11A 0.9700 .
C11 H11B 0.9700 .
C12 C13 1.358(9) .
C12 C14 1.387(9) .
C13 C14 1.384(8) 3_467
C13 H13A 0.9300 .
C14 C13 1.384(8) 3_467
C14 H14A 0.9300 .
C15 O1 1.072(11) .
C15 O2 1.219(13) .
C15 C16 1.545(15) .
C16 C17 1.414(12) .
C16 H16A 0.9700 .
C16 H16B 0.9700 .
C17 C18 1.474(13) .
C17 H17A 0.9700 .
C17 H17B 0.9700 .
C18 C19 1.319(14) .
C18 H18A 0.9700 .
C18 H18B 0.9700 .
C19 C20 1.482(14) .
C19 H19A 0.9700 .
C19 H19B 0.9700 .
C20 C21 1.354(16) .
C20 H20A 0.9700 .
C20 H20B 0.9700 .
C21 C22 1.481(13) .
C21 H21A 0.9700 .
C21 H21B 0.9700 .
C22 O4 1.208(15) .
C22 O3 1.257(15) .
O3 Zn1 1.959(6) 4_675
